data_2223885
loop_
_publ_author_name
'Xu, Jie'
'Chai, Wenxiang'
'Lin, Jian'
'Shi, Hongsheng'
'Shu, Kangying'

_publ_section_title
;
 Poly[(\m~5~-5-carboxylatotetrahydrofuran-2,3,4-tricarboxylic
 acid)sodium]
;
_journal_coeditor_code KP2234
_journal_issue 11
_journal_name_full 'Acta Crystallographica Section E'
_journal_page_first m1419
_journal_page_last m1420
_journal_paper_doi 10.1107/S160053680904269X
_journal_volume 65
_journal_year 2009
_chemical_formula_iupac '[Na (C8 H7 O9)]'
_chemical_formula_moiety 'C8 H7 Na O9'
_chemical_formula_sum 'C8 H7 Na O9'
_chemical_formula_weight 270.13
_chemical_name_systematic
;
Poly[(\m~5~-5-carboxylatotetrahydrofuran-2,3,4-tricarboxylic acid)sodium]
;
_space_group_IT_number 14
_symmetry_cell_setting monoclinic
_symmetry_space_group_name_Hall '-P 2ybc'
_symmetry_space_group_name_H-M 'P 1 21/c 1'
_atom_sites_solution_hydrogens geom
_atom_sites_solution_primary direct
_atom_sites_solution_secondary difmap
_audit_creation_method SHELXL-97
_cell_angle_alpha 90.00
_cell_angle_beta 109.90(3)
_cell_angle_gamma 90.00
_cell_formula_units_Z 4
_cell_length_a 8.0663(16)
_cell_length_b 13.417(3)
_cell_length_c 9.7358(19)
_cell_measurement_reflns_used 8534
_cell_measurement_temperature 296(2)
_cell_measurement_theta_max 27.43
_cell_measurement_theta_min 3.02
_cell_volume 990.7(4)
_computing_cell_refinement 'PROCESS-AUTO (Rigaku, 1998)'
_computing_data_collection 'PROCESS-AUTO (Rigaku, 1998)'
_computing_data_reduction 'CrystalStructure (Rigaku/MSC, 2004)'
_computing_molecular_graphics 'SHELXTL (Sheldrick, 2008)'
_computing_publication_material 'SHELXTL (Sheldrick, 2008)'
_computing_structure_refinement 'SHELXL-97 (Sheldrick, 2008)'
_computing_structure_solution 'SHELXS-97 (Sheldrick, 2008)'
_diffrn_ambient_temperature 296(2)
_diffrn_detector_area_resol_mean 14.6306
_diffrn_measured_fraction_theta_full 0.999
_diffrn_measured_fraction_theta_max 0.999
_diffrn_measurement_device_type 'Rigaku R-AXIS RAPID'
_diffrn_measurement_method CCD_Profile_fitting
_diffrn_radiation_monochromator graphite
_diffrn_radiation_source 'fine-focus sealed tube'
_diffrn_radiation_type MoK\a
_diffrn_radiation_wavelength 0.71075
_diffrn_reflns_av_R_equivalents 0.0184
_diffrn_reflns_av_sigmaI/netI 0.0141
_diffrn_reflns_limit_h_max 10
_diffrn_reflns_limit_h_min -10
_diffrn_reflns_limit_k_max 17
_diffrn_reflns_limit_k_min -17
_diffrn_reflns_limit_l_max 12
_diffrn_reflns_limit_l_min -12
_diffrn_reflns_number 9567
_diffrn_reflns_theta_full 27.42
_diffrn_reflns_theta_max 27.42
_diffrn_reflns_theta_min 3.04
_exptl_absorpt_coefficient_mu 0.204
_exptl_absorpt_correction_T_max 0.9799
_exptl_absorpt_correction_T_min 0.9211
_exptl_absorpt_correction_type multi-scan
_exptl_absorpt_process_details '(ABSCOR; Higashi, 1995)'
_exptl_crystal_colour colorless
_exptl_crystal_density_diffrn 1.811
_exptl_crystal_density_method 'not measured'
_exptl_crystal_description platelet
_exptl_crystal_F_000 552
_exptl_crystal_size_max 0.41
_exptl_crystal_size_mid 0.28
_exptl_crystal_size_min 0.10
_refine_diff_density_max 0.390
_refine_diff_density_min -0.315
_refine_ls_extinction_coef 0.034(3)
_refine_ls_extinction_expression Fc^*^=kFc[1+0.001xFc^2^\l^3^/sin(2\q)]^-1/4^
_refine_ls_extinction_method SHELXL
_refine_ls_goodness_of_fit_ref 1.093
_refine_ls_hydrogen_treatment constr
_refine_ls_matrix_type full
_refine_ls_number_parameters 164
_refine_ls_number_reflns 2263
_refine_ls_number_restraints 0
_refine_ls_restrained_S_all 1.093
_refine_ls_R_factor_all 0.0337
_refine_ls_R_factor_gt 0.0315
_refine_ls_shift/su_max 0.000
_refine_ls_shift/su_mean 0.000
_refine_ls_structure_factor_coef Fsqd
_refine_ls_weighting_details 'calc w=1/[\s^2^(Fo^2^)+(0.0479P)^2^+0.4297P] where P=(Fo^2^+2Fc^2^)/3'
_refine_ls_weighting_scheme calc
_refine_ls_wR_factor_gt 0.0876
_refine_ls_wR_factor_ref 0.0898
_reflns_number_gt 2095
_reflns_number_total 2263
_reflns_threshold_expression >2sigma(I)
_cod_data_source_file kp2234.cif
_cod_data_source_block I
_cod_depositor_comments
;
The following automatic conversions were performed:
'_exptl_absorpt_correction_type' value 'Multi-scan' changed to
'multi-scan' according to
'/home/saulius/struct/CIF-dictionaries/cif_core.dic' dictionary named
'cif_core.dic' version 2.4.1 from 2010-06-29.

Automatic conversion script
Id: cif_fix_enum 1527 2010-12-29 10:47:43Z saulius 

The following automatic conversions were performed:

'_exptl_absorpt_correction_type' value 'Multi-scan' changed to
'multi-scan' according to
/home/saulius/struct/CIF-dictionaries/cif_core.dic dictionary named
'cif_core.dic' version 2.4.1 from 2010-06-29.

Automatic conversion script
Id: cif_fix_values 1715 2011-07-08 13:25:40Z adriana 
;
_cod_original_cell_volume 990.7(3)
_cod_original_sg_symbol_H-M P21/c
_cod_database_code 2223885
_cod_database_fobs_code 2223885

loop_
_symmetry_equiv_pos_as_xyz
'x, y, z'
'-x, y+1/2, -z+1/2'
'-x, -y, -z'
'x, -y-1/2, z-1/2'

loop_
_atom_site_type_symbol
_atom_site_label
_atom_site_fract_x
_atom_site_fract_y
_atom_site_fract_z
_atom_site_U_iso_or_equiv
_atom_site_adp_type
_atom_site_calc_flag
_atom_site_refinement_flags
_atom_site_occupancy
_atom_site_disorder_assembly
_atom_site_disorder_group
Na Na1 0.16477(7) 0.01271(4) 0.39826(6) 0.02678(17) Uani d . 1 . .
O O1 0.19961(11) 0.20181(7) 0.39121(9) 0.0179(2) Uani d . 1 . .
O O2 -0.03876(14) 0.10910(7) 0.48915(13) 0.0313(3) Uani d . 1 . .
O O3 -0.17693(14) 0.25311(8) 0.49566(13) 0.0333(3) Uani d . 1 . .
H H3 -0.2454 0.2189 0.5252 0.033 Uiso d R 1 . .
O O4 0.02774(14) 0.47842(9) 0.33101(13) 0.0362(3) Uani d . 1 . .
O O5 0.31727(15) 0.46326(10) 0.42755(16) 0.0506(4) Uani d . 1 . .
H H5 0.3204 0.5163 0.3827 0.051 Uiso d R 1 . .
O O6 0.60941(12) 0.37079(7) 0.68721(11) 0.0251(2) Uani d . 1 . .
O O7 0.39834(13) 0.43913(7) 0.75861(11) 0.0281(2) Uani d . 1 . .
H H7 0.4778 0.4798 0.8028 0.028 Uiso d R 1 . .
O O8 0.39053(12) 0.07324(7) 0.60685(11) 0.0234(2) Uani d . 1 . .
O O9 0.63546(12) 0.13823(7) 0.58976(12) 0.0272(2) Uani d . 1 . .
C C11 0.05765(15) 0.26035(9) 0.40594(13) 0.0167(2) Uani d . 1 . .
H H11 -0.0167 0.2819 0.3091 0.017 Uiso d R 1 . .
C C22 0.14282(15) 0.34871(9) 0.50496(13) 0.0159(2) Uani d . 1 . .
H H22 0.0684 0.3706 0.5593 0.016 Uiso d R 1 . .
C C33 0.31740(15) 0.30122(8) 0.60199(12) 0.0147(2) Uani d . 1 . .
H H33 0.2877 0.2598 0.6734 0.015 Uiso d R 1 . .
C C44 0.36719(15) 0.23349(8) 0.49541(12) 0.0149(2) Uani d . 1 . .
H H44 0.4337 0.2705 0.4470 0.015 Uiso d R 1 . .
C C55 -0.05776(16) 0.19811(10) 0.46899(14) 0.0202(3) Uani d . 1 . .
C C66 0.15670(16) 0.43746(9) 0.41175(14) 0.0197(3) Uani d . 1 . .
C C77 0.45783(16) 0.37456(9) 0.68641(13) 0.0178(2) Uani d . 1 . .
C C88 0.47422(15) 0.14121(9) 0.56952(13) 0.0163(2) Uani d . 1 . .

loop_
_atom_site_aniso_label
_atom_site_aniso_U_11
_atom_site_aniso_U_22
_atom_site_aniso_U_33
_atom_site_aniso_U_12
_atom_site_aniso_U_13
_atom_site_aniso_U_23
Na1 0.0233(3) 0.0215(3) 0.0317(3) -0.0036(2) 0.0044(2) -0.0026(2)
O1 0.0145(4) 0.0192(4) 0.0191(4) 0.0008(3) 0.0043(3) -0.0038(3)
O2 0.0268(5) 0.0179(5) 0.0538(7) 0.0001(4) 0.0195(5) 0.0058(4)
O3 0.0272(5) 0.0212(5) 0.0619(7) -0.0005(4) 0.0286(5) 0.0012(5)
O4 0.0261(5) 0.0321(6) 0.0424(6) 0.0028(4) 0.0012(5) 0.0170(5)
O5 0.0222(6) 0.0509(7) 0.0725(9) -0.0036(5) 0.0078(6) 0.0436(7)
O6 0.0173(5) 0.0233(5) 0.0327(5) -0.0026(4) 0.0059(4) 0.0003(4)
O7 0.0258(5) 0.0243(5) 0.0355(5) -0.0092(4) 0.0123(4) -0.0145(4)
O8 0.0186(4) 0.0189(4) 0.0319(5) 0.0009(4) 0.0077(4) 0.0092(4)
O9 0.0158(4) 0.0232(5) 0.0433(6) 0.0031(4) 0.0112(4) 0.0073(4)
C11 0.0146(5) 0.0151(5) 0.0195(5) 0.0006(4) 0.0047(4) 0.0002(4)
C22 0.0140(5) 0.0138(5) 0.0199(5) -0.0006(4) 0.0056(4) 0.0000(4)
C33 0.0154(5) 0.0128(5) 0.0161(5) -0.0004(4) 0.0058(4) 0.0007(4)
C44 0.0142(5) 0.0142(5) 0.0164(5) -0.0006(4) 0.0052(4) 0.0012(4)
C55 0.0152(5) 0.0188(6) 0.0256(6) -0.0023(5) 0.0057(5) -0.0010(5)
C66 0.0190(6) 0.0151(5) 0.0238(6) 0.0001(4) 0.0057(5) 0.0014(4)
C77 0.0197(6) 0.0149(5) 0.0171(5) -0.0017(4) 0.0042(4) 0.0021(4)
C88 0.0158(5) 0.0149(5) 0.0182(5) 0.0009(4) 0.0058(4) -0.0008(4)

loop_
_atom_type_symbol
_atom_type_description
_atom_type_scat_dispersion_real
_atom_type_scat_dispersion_imag
_atom_type_scat_source
C C 0.0033 0.0016 'International Tables Vol C Tables 4.2.6.8 and 6.1.1.4'
H H 0.0000 0.0000 'International Tables Vol C Tables 4.2.6.8 and 6.1.1.4'
O O 0.0106 0.0060 'International Tables Vol C Tables 4.2.6.8 and 6.1.1.4'
Na Na 0.0362 0.0249 'International Tables Vol C Tables 4.2.6.8 and 6.1.1.4'

loop_
_geom_angle_atom_site_label_1
_geom_angle_atom_site_label_2
_geom_angle_atom_site_label_3
_geom_angle_site_symmetry_1
_geom_angle_site_symmetry_3
_geom_angle
_geom_angle_publ_flag
O4 Na1 O8 2_545 . 167.22(5) ?
O4 Na1 O2 2_545 3_556 93.25(5) ?
O8 Na1 O2 . 3_556 99.51(4) ?
O4 Na1 O2 2_545 . 98.11(5) ?
O8 Na1 O2 . . 85.65(4) ?
O2 Na1 O2 3_556 . 75.83(4) ?
O4 Na1 O1 2_545 . 102.56(4) ?
O8 Na1 O1 . . 67.81(3) ?
O2 Na1 O1 3_556 . 139.65(4) ?
O2 Na1 O1 . . 65.41(3) ?
O4 Na1 O9 2_545 3_656 95.32(5) ?
O8 Na1 O9 . 3_656 86.78(4) ?
O2 Na1 O9 3_556 3_656 78.30(4) ?
O2 Na1 O9 . 3_656 151.39(4) ?
O1 Na1 O9 . 3_656 135.36(4) ?
O4 Na1 O7 2_545 4_565 85.22(5) ?
O8 Na1 O7 . 4_565 83.50(4) ?
O2 Na1 O7 3_556 4_565 149.44(4) ?
O2 Na1 O7 . 4_565 134.65(4) ?
O1 Na1 O7 . 4_565 69.72(3) ?
O9 Na1 O7 3_656 4_565 71.49(4) ?
C11 O1 C44 . . 110.80(9) ?
C11 O1 Na1 . . 116.21(7) ?
C44 O1 Na1 . . 110.91(6) ?
C55 O2 Na1 . 3_556 134.52(9) ?
C55 O2 Na1 . . 121.28(9) ?
Na1 O2 Na1 3_556 . 104.17(4) ?
C55 O3 H3 . . 111.9 ?
C66 O4 Na1 . 2 151.37(11) ?
C66 O5 H5 . . 111.7 ?
C77 O7 Na1 . 4_566 149.49(8) ?
C77 O7 H7 . . 110.5 ?
Na1 O7 H7 4_566 . 97.2 ?
C88 O8 Na1 . . 109.44(8) ?
C88 O9 Na1 . 3_656 129.58(8) ?
O1 C11 C55 . . 110.94(10) ?
O1 C11 C22 . . 106.48(9) ?
C55 C11 C22 . . 111.95(10) ?
O1 C11 H11 . . 108.4 ?
C55 C11 H11 . . 107.0 ?
C22 C11 H11 . . 112.0 ?
C66 C22 C11 . . 109.71(10) ?
C66 C22 C33 . . 116.80(10) ?
C11 C22 C33 . . 100.71(9) ?
C66 C22 H22 . . 105.8 ?
C11 C22 H22 . . 110.4 ?
C33 C22 H22 . . 113.4 ?
C77 C33 C44 . . 115.65(10) ?
C77 C33 C22 . . 114.99(10) ?
C44 C33 C22 . . 103.04(9) ?
C77 C33 H33 . . 107.5 ?
C44 C33 H33 . . 109.1 ?
C22 C33 H33 . . 106.0 ?
O1 C44 C33 . . 104.52(9) ?
O1 C44 C88 . . 109.41(9) ?
C33 C44 C88 . . 113.18(9) ?
O1 C44 H44 . . 110.5 ?
C33 C44 H44 . . 110.1 ?
C88 C44 H44 . . 109.1 ?
O2 C55 O3 . . 125.86(12) ?
O2 C55 C11 . . 122.93(12) ?
O3 C55 C11 . . 111.21(11) ?
O4 C66 O5 . . 124.19(13) ?
O4 C66 C22 . . 121.59(12) ?
O5 C66 C22 . . 114.22(11) ?
O6 C77 O7 . . 125.09(12) ?
O6 C77 C33 . . 122.61(11) ?
O7 C77 C33 . . 112.29(11) ?
O9 C88 O8 . . 124.29(11) ?
O9 C88 C44 . . 119.16(11) ?
O8 C88 C44 . . 116.55(10) ?

loop_
_geom_bond_atom_site_label_1
_geom_bond_atom_site_label_2
_geom_bond_site_symmetry_2
_geom_bond_distance
_geom_bond_publ_flag
Na1 O4 2_545 2.2903(14) ?
Na1 O8 . 2.3626(14) ?
Na1 O2 3_556 2.3800(12) ?
Na1 O2 . 2.4778(13) ?
Na1 O1 . 2.5561(12) ?
Na1 O9 3_656 2.5658(12) ?
Na1 O7 4_565 2.7495(13) ?
O1 C11 . 1.4354(14) ?
O1 C44 . 1.4502(14) ?
O2 C55 . 1.2114(16) ?
O2 Na1 3_556 2.3800(12) ?
O3 C55 . 1.3061(16) ?
O3 H3 . 0.8400 ?
O4 C66 . 1.2021(17) ?
O4 Na1 2 2.2903(14) ?
O5 C66 . 1.2982(17) ?
O5 H5 . 0.8402 ?
O6 C77 . 1.2210(16) ?
O7 C77 . 1.3056(16) ?
O7 Na1 4_566 2.7495(13) ?
O7 H7 . 0.8400 ?
O8 C88 . 1.2595(15) ?
O9 C88 . 1.2480(15) ?
O9 Na1 3_656 2.5658(12) ?
C11 C55 . 1.5264(17) ?
C11 C22 . 1.5349(16) ?
C11 H11 . 0.9734 ?
C22 C66 . 1.5242(17) ?
C22 C33 . 1.5413(16) ?
C22 H22 . 0.9710 ?
C33 C77 . 1.5143(16) ?
C33 C44 . 1.5322(16) ?
C33 H33 . 0.9811 ?
C44 C88 . 1.5410(16) ?
C44 H44 . 0.9638 ?

loop_
_geom_hbond_atom_site_label_D
_geom_hbond_atom_site_label_H
_geom_hbond_atom_site_label_A
_geom_hbond_site_symmetry_A
_geom_hbond_distance_DH
_geom_hbond_distance_HA
_geom_hbond_distance_DA
_geom_hbond_angle_DHA
O3 H3 O9 1_455 0.84 1.70 2.5395(15) 172.8
O5 H5 O6 3_666 0.84 1.83 2.6468(16) 164.6
O7 H7 O8 2_656 0.84 1.68 2.5169(14) 170.5

loop_
_geom_torsion_atom_site_label_1
_geom_torsion_atom_site_label_2
_geom_torsion_atom_site_label_3
_geom_torsion_atom_site_label_4
_geom_torsion_site_symmetry_1
_geom_torsion_site_symmetry_2
_geom_torsion_site_symmetry_3
_geom_torsion_site_symmetry_4
_geom_torsion
_geom_torsion_publ_flag
O4 Na1 O1 C11 2_545 . . . 77.60(8) ?
O8 Na1 O1 C11 . . . . -111.21(8) ?
O2 Na1 O1 C11 3_556 . . . -33.01(10) ?
O2 Na1 O1 C11 . . . . -15.66(7) ?
O9 Na1 O1 C11 3_656 . . . -171.25(7) ?
O7 Na1 O1 C11 4_565 . . . 157.62(8) ?
O4 Na1 O1 C44 2_545 . . . -154.68(7) ?
O8 Na1 O1 C44 . . . . 16.50(7) ?
O2 Na1 O1 C44 3_556 . . . 94.70(9) ?
O2 Na1 O1 C44 . . . . 112.05(8) ?
O9 Na1 O1 C44 3_656 . . . -43.54(9) ?
O7 Na1 O1 C44 4_565 . . . -74.67(7) ?
O4 Na1 O2 C55 2_545 . . . -87.32(12) ?
O8 Na1 O2 C55 . . . . 80.39(11) ?
O2 Na1 O2 C55 3_556 . . . -178.65(14) ?
O1 Na1 O2 C55 . . . . 12.84(10) ?
O9 Na1 O2 C55 3_656 . . . 155.50(10) ?
O7 Na1 O2 C55 4_565 . . . 3.96(14) ?
O4 Na1 O2 Na1 2_545 . . 3_556 91.33(5) ?
O8 Na1 O2 Na1 . . . 3_556 -100.96(5) ?
O2 Na1 O2 Na1 3_556 . . 3_556 0.0 ?
O1 Na1 O2 Na1 . . . 3_556 -168.51(6) ?
O9 Na1 O2 Na1 3_656 . . 3_556 -25.85(10) ?
O7 Na1 O2 Na1 4_565 . . 3_556 -177.39(5) ?
O4 Na1 O8 C88 2_545 . . . 3.2(2) ?
O2 Na1 O8 C88 3_556 . . . -179.35(8) ?
O2 Na1 O8 C88 . . . . -104.52(9) ?
O1 Na1 O8 C88 . . . . -39.34(8) ?
O9 Na1 O8 C88 3_656 . . . 103.09(9) ?
O7 Na1 O8 C88 4_565 . . . 31.37(8) ?
C44 O1 C11 C55 . . . . -110.30(11) ?
Na1 O1 C11 C55 . . . . 17.46(12) ?
C44 O1 C11 C22 . . . . 11.74(12) ?
Na1 O1 C11 C22 . . . . 139.51(7) ?
O1 C11 C22 C66 . . . . 93.14(11) ?
C55 C11 C22 C66 . . . . -145.46(10) ?
O1 C11 C22 C33 . . . . -30.58(11) ?
C55 C11 C22 C33 . . . . 90.82(11) ?
C66 C22 C33 C77 . . . . 45.40(14) ?
C11 C22 C33 C77 . . . . 164.09(10) ?
C66 C22 C33 C44 . . . . -81.34(12) ?
C11 C22 C33 C44 . . . . 37.35(11) ?
C11 O1 C44 C33 . . . . 12.61(12) ?
Na1 O1 C44 C33 . . . . -117.99(7) ?
C11 O1 C44 C88 . . . . 134.10(10) ?
Na1 O1 C44 C88 . . . . 3.50(10) ?
C77 C33 C44 O1 . . . . -157.88(9) ?
C22 C33 C44 O1 . . . . -31.56(11) ?
C77 C33 C44 C88 . . . . 83.16(12) ?
C22 C33 C44 C88 . . . . -150.52(10) ?
Na1 O2 C55 O3 3_556 . . . -7.4(2) ?
Na1 O2 C55 O3 . . . . 170.75(11) ?
Na1 O2 C55 C11 3_556 . . . 173.27(9) ?
Na1 O2 C55 C11 . . . . -8.56(18) ?
O1 C11 C55 O2 . . . . -6.66(17) ?
C22 C11 C55 O2 . . . . -125.45(14) ?
O1 C11 C55 O3 . . . . 173.94(10) ?
C22 C11 C55 O3 . . . . 55.15(14) ?
Na1 O4 C66 O5 2 . . . 73.4(3) ?
Na1 O4 C66 C22 2 . . . -106.3(2) ?
C11 C22 C66 O4 . . . . 65.15(16) ?
C33 C22 C66 O4 . . . . 178.86(12) ?
C11 C22 C66 O5 . . . . -114.57(14) ?
C33 C22 C66 O5 . . . . -0.86(17) ?
Na1 O7 C77 O6 4_566 . . . -151.33(12) ?
Na1 O7 C77 C33 4_566 . . . 27.3(2) ?
C44 C33 C77 O6 . . . . -10.65(16) ?
C22 C33 C77 O6 . . . . -130.65(12) ?
C44 C33 C77 O7 . . . . 170.70(10) ?
C22 C33 C77 O7 . . . . 50.70(14) ?
Na1 O9 C88 O8 3_656 . . . 29.64(19) ?
Na1 O9 C88 C44 3_656 . . . -150.88(8) ?
Na1 O8 C88 O9 . . . . -120.38(12) ?
Na1 O8 C88 C44 . . . . 60.13(12) ?
O1 C44 C88 O9 . . . . 138.01(11) ?
C33 C44 C88 O9 . . . . -105.88(13) ?
O1 C44 C88 O8 . . . . -42.47(14) ?
C33 C44 C88 O8 . . . . 73.63(13) ?
